data_7153980
loop_
_publ_author_name
'Sadler, Scott A.'
'Tajuddin, Hazmi'
'Mkhalid, Ibraheem A. I.'
'Batsanov, Andrei S.'
'Albesa-Jove, David'
'Cheung, Man Sing'
'Maxwell, Aoife C.'
'Shukla, Lena'
'Roberts, Bryan'
'Blakemore, David C.'
'Lin, Zhenyang'
'Marder, Todd B.'
'Steel, Patrick G.'

_publ_section_title
;
 Iridium-catalyzed C-H borylation of pyridines.
;
_journal_issue 37
_journal_name_full 'Organic &amp; biomolecular chemistry'
_journal_page_first 7318
_journal_page_last 7327
_journal_paper_doi 10.1039/c4ob01565g
_journal_volume 12
_journal_year 2014
_chemical_absolute_configuration unk
_chemical_formula_moiety 'C22 H30 B2 N2 O4'
_chemical_formula_sum 'C22 H30 B2 N2 O4'
_chemical_formula_weight 408.10
_chemical_name_systematic
;
 4,4'-bis(Bpin)-2,2'-bipyridine
;
_space_group_crystal_system orthorhombic
_space_group_IT_number 33
_space_group_name_Hall 'P 2c -2n'
_space_group_name_H-M_alt 'P n a 21'
_symmetry_space_group_name_Hall 'P 2c -2n'
_symmetry_space_group_name_H-M 'P n a 21'
_atom_sites_solution_hydrogens difmap
_atom_sites_solution_primary direct
_atom_sites_solution_secondary difmap
_audit_creation_date 2014-02-24
_audit_creation_method
;
Olex2 1.2-alpha
(compiled 2014.02.17 svn.r2891 for OlexSys, GUI svn.r4773)
;
_cell_angle_alpha 90
_cell_angle_beta 90
_cell_angle_gamma 90
_cell_formula_units_Z 4
_cell_length_a 20.849(4)
_cell_length_b 6.6532(12)
_cell_length_c 15.874(3)
_cell_measurement_reflns_used 793
_cell_measurement_temperature 120(2)
_cell_measurement_theta_max 26.76
_cell_measurement_theta_min 3.23
_cell_volume 2201.9(7)
_computing_cell_refinement 'SMART V5.625 (Bruker, 2001)'
_computing_data_collection 'SMART version 4.05 (Siemens, 1995)'
_computing_data_reduction 'SAINT V6.45 (Bruker, 2001)'
_computing_molecular_graphics 'Olex2 (Dolomanov et al., 2009)'
_computing_publication_material 'Olex2 (Dolomanov et al., 2009)'
_computing_structure_refinement 'ShelXL (Sheldrick, 2008)'
_diffrn_ambient_temperature 120
_diffrn_detector_area_resol_mean 7.9
_diffrn_measured_fraction_theta_full 1.000
_diffrn_measured_fraction_theta_max 1.000
_diffrn_measurement_device_type 'SMART 1000 CCD area detector'
_diffrn_measurement_method '\w scans'
_diffrn_radiation_monochromator graphite
_diffrn_radiation_type MoK\a
_diffrn_radiation_wavelength 0.71073
_diffrn_reflns_av_R_equivalents 0.0799
_diffrn_reflns_av_unetI/netI 0.0861
_diffrn_reflns_Laue_measured_fraction_full 1.000
_diffrn_reflns_Laue_measured_fraction_max 1.000
_diffrn_reflns_limit_h_max 24
_diffrn_reflns_limit_h_min -23
_diffrn_reflns_limit_k_max 7
_diffrn_reflns_limit_k_min -5
_diffrn_reflns_limit_l_max 18
_diffrn_reflns_limit_l_min -16
_diffrn_reflns_number 10891
_diffrn_reflns_point_group_measured_fraction_full 0.961
_diffrn_reflns_point_group_measured_fraction_max 0.961
_diffrn_reflns_theta_full 25.000
_diffrn_reflns_theta_max 25.000
_diffrn_reflns_theta_min 1.954
_exptl_absorpt_coefficient_mu 0.082
_exptl_absorpt_correction_type none
_exptl_crystal_colour colourless
_exptl_crystal_density_diffrn 1.231
_exptl_crystal_description needle
_exptl_crystal_F_000 872
_exptl_crystal_size_max 0.20
_exptl_crystal_size_mid 0.08
_exptl_crystal_size_min 0.06
_refine_diff_density_max 0.584
_refine_diff_density_min -0.247
_refine_diff_density_rms 0.071
_refine_ls_abs_structure_details
;
 Flack x determined using 879 quotients [(I+)-(I-)]/[(I+)+(I-)]
 (Parsons, Flack and Wagner, Acta Cryst. B69 (2013) 249-259).
 Absolute polarity undeterminable.
;
_refine_ls_abs_structure_Flack -0.2(10)
_refine_ls_extinction_method none
_refine_ls_goodness_of_fit_ref 1.029
_refine_ls_hydrogen_treatment constr
_refine_ls_matrix_type full
_refine_ls_number_parameters 287
_refine_ls_number_reflns 3720
_refine_ls_number_restraints 154
_refine_ls_restrained_S_all 1.010
_refine_ls_R_factor_all 0.1096
_refine_ls_R_factor_gt 0.0693
_refine_ls_shift/su_max 0.003
_refine_ls_shift/su_mean 0.000
_refine_ls_structure_factor_coef Fsqd
_refine_ls_weighting_details 'w=1/[\s^2^(Fo^2^)+(0.0908P)^2^] where P=(Fo^2^+2Fc^2^)/3'
_refine_ls_weighting_scheme calc
_refine_ls_wR_factor_gt 0.1501
_refine_ls_wR_factor_ref 0.1724
_reflns_Friedel_coverage 0.850
_reflns_Friedel_fraction_full 0.919
_reflns_Friedel_fraction_max 0.919
_reflns_number_gt 2515
_reflns_number_total 3720
_reflns_threshold_expression 'I > 2\s(I)'
_cod_data_source_file c4ob01565g2.cif
_cod_data_source_block S13
_cod_depositor_comments 'Adding full bibliography for 7153976--7153981.cif.'
_cod_database_code 7153980
_shelxl_version_number 2014-1
_shelx_space_group_comment
;
The symmetry employed for this shelxl refinement is uniquely defined
by the following loop, which should always be used as a source of
symmetry information in preference to the above space-group names.
They are only intended as comments.
;
_olex2_refinement_description
;
1. Fixed Uiso
 At 1.2 times of:
  All C(H) groups
2. Uiso/Uaniso restraints and constraints
Uanis(C17) \\sim Ueq: with sigma of 0.1 and sigma for terminal atoms of 0.2
3. Rigid body (RIGU) restrains
 C18, O3, O4, C20, C19, C22, C21, C17
 with sigma for 1-2 distances of 0.004 and sigma for 1-3 distances of 0.004
 N2, C1, C13, C14, C15, C16, B2, N1, C2, C3, C4, C5, C6, B1
 with sigma for 1-2 distances of 0.004 and sigma for 1-3 distances of 0.004
4. Others
 Uiso(H9A)=Uiso(H9B)=Uiso(H9C)=FVAR(1)
 Uiso(H10A)=Uiso(H10B)=Uiso(H10C)=FVAR(2)
 Uiso(H11A)=Uiso(H11B)=Uiso(H11C)=FVAR(3)
 Uiso(H12A)=Uiso(H12B)=Uiso(H12C)=FVAR(4)
 Uiso(H19A)=Uiso(H19B)=Uiso(H19C)=FVAR(5)
 Uiso(H20A)=Uiso(H20B)=Uiso(H20C)=FVAR(6)
 Uiso(H21A)=Uiso(H21B)=Uiso(H21C)=FVAR(7)
 Uiso(H22A)=Uiso(H22B)=Uiso(H22C)=FVAR(8)
5.a Rotating group:
 C9(H9A,H9B,H9C), C10(H10A,H10B,H10C), C11(H11A,H11B,H11C), C12(H12A,H12B,
 H12C), C19(H19A,H19B,H19C), C20(H20A,H20B,H20C), C21(H21A,H21B,H21C), C22(H22A,
 H22B,H22C)
5.b Aromatic/amide H refined with riding coordinates:
 C3(H3), C5(H5), C6(H6), C13(H13), C15(H15), C16(H16)
;
_olex2_computing_structure_refinement_long 'ShelXL (Sheldrick, 2008)'

loop_
_space_group_symop_operation_xyz
'x, y, z'
'-x, -y, z+1/2'
'-x+1/2, y+1/2, z+1/2'
'x+1/2, -y+1/2, z'

loop_
_atom_site_label
_atom_site_type_symbol
_atom_site_fract_x
_atom_site_fract_y
_atom_site_fract_z
_atom_site_U_iso_or_equiv
_atom_site_adp_type
_atom_site_occupancy
_atom_site_site_symmetry_order
_atom_site_calc_flag
_atom_site_refinement_flags_posn
_atom_site_refinement_flags_adp
O1 O 0.5708(2) 0.9348(7) 0.1512(3) 0.0250(12) Uani 1 1 d . .
O2 O 0.6167(2) 0.6203(8) 0.1473(3) 0.0271(12) Uani 1 1 d . .
O3 O 0.1732(2) 0.5801(7) 0.4372(3) 0.0220(11) Uani 1 1 d . .
O4 O 0.1352(2) 0.9007(7) 0.4474(3) 0.0253(12) Uani 1 1 d . .
N1 N 0.4016(3) 0.4989(9) 0.3112(4) 0.0209(13) Uani 1 1 d . .
N2 N 0.3467(3) 1.0038(9) 0.2762(3) 0.0214(13) Uani 1 1 d . .
B1 B 0.5667(4) 0.7376(11) 0.1736(6) 0.016(2) Uani 1 1 d . .
B2 B 0.1819(5) 0.7749(13) 0.4173(6) 0.019(2) Uani 1 1 d . .
C1 C 0.3445(3) 0.8125(12) 0.3035(4) 0.0180(14) Uani 1 1 d . .
C2 C 0.4028(3) 0.6899(12) 0.2847(5) 0.0208(15) Uani 1 1 d . .
C3 C 0.4549(4) 0.7679(10) 0.2409(5) 0.0155(18) Uani 1 1 d . .
H3 H 0.4541 0.9039 0.2227 0.019 Uiso 1 1 calc R .
C4 C 0.5080(3) 0.6496(11) 0.2234(4) 0.0200(15) Uani 1 1 d . .
C5 C 0.5061(3) 0.4526(10) 0.2511(4) 0.0206(14) Uani 1 1 d . .
H5 H 0.5412 0.3655 0.2403 0.025 Uiso 1 1 calc R .
C6 C 0.4529(3) 0.3821(11) 0.2946(4) 0.0243(16) Uani 1 1 d . .
H6 H 0.4526 0.2465 0.3134 0.029 Uiso 1 1 calc R .
C7 C 0.6547(4) 0.7467(10) 0.0891(6) 0.019(2) Uani 1 1 d . .
C8 C 0.6354(3) 0.9631(12) 0.1189(5) 0.0249(17) Uani 1 1 d . .
C9 C 0.6764(4) 1.0370(13) 0.1921(5) 0.039(2) Uani 1 1 d . .
H9A H 0.6608 1.1684 0.2110 0.049(13) Uiso 1 1 d GR .
H9B H 0.7211 1.0491 0.1737 0.049(13) Uiso 1 1 d GR .
H9C H 0.6737 0.9408 0.2388 0.049(13) Uiso 1 1 d GR .
C10 C 0.6354(4) 1.1204(13) 0.0507(5) 0.038(2) Uani 1 1 d . .
H10A H 0.6194 1.2476 0.0735 0.033(13) Uiso 1 1 d GR .
H10B H 0.6078 1.0765 0.0043 0.033(13) Uiso 1 1 d GR .
H10C H 0.6793 1.1392 0.0298 0.033(13) Uiso 1 1 d GR .
C11 C 0.6297(4) 0.7026(15) 0.0026(5) 0.037(2) Uani 1 1 d . .
H11A H 0.6345 0.5588 -0.0093 0.046(15) Uiso 1 1 d GR .
H11B H 0.6539 0.7804 -0.0391 0.046(15) Uiso 1 1 d GR .
H11C H 0.5842 0.7394 -0.0004 0.046(15) Uiso 1 1 d GR .
C12 C 0.7247(4) 0.6944(14) 0.0988(6) 0.041(2) Uani 1 1 d . .
H12A H 0.7375 0.7131 0.1577 0.058(15) Uiso 1 1 d GR .
H12B H 0.7506 0.7821 0.0626 0.058(15) Uiso 1 1 d GR .
H12C H 0.7315 0.5540 0.0825 0.058(15) Uiso 1 1 d GR .
C13 C 0.2922(4) 0.7371(10) 0.3468(5) 0.0167(19) Uani 1 1 d . .
H13 H 0.2920 0.6003 0.3639 0.020 Uiso 1 1 calc R .
C14 C 0.2402(3) 0.8583(11) 0.3655(4) 0.0194(14) Uani 1 1 d . .
C15 C 0.2430(3) 1.0575(11) 0.3387(4) 0.0229(15) Uani 1 1 d . .
H15 H 0.2089 1.1477 0.3509 0.027 Uiso 1 1 calc R .
C16 C 0.2962(3) 1.1217(11) 0.2941(5) 0.0239(16) Uani 1 1 d . .
H16 H 0.2970 1.2569 0.2749 0.029 Uiso 1 1 calc R .
C17 C 0.0973(4) 0.7770(11) 0.5062(6) 0.0213(19) Uani 1 1 d . U
C18 C 0.1091(3) 0.5642(11) 0.4735(5) 0.0213(15) Uani 1 1 d . .
C19 C 0.0651(3) 0.5051(14) 0.4016(5) 0.035(2) Uani 1 1 d . .
H19A H 0.0811 0.3819 0.3752 0.048(14) Uiso 1 1 d GR .
H19B H 0.0640 0.6134 0.3598 0.048(14) Uiso 1 1 d GR .
H19C H 0.0217 0.4817 0.4233 0.048(14) Uiso 1 1 d GR .
C20 C 0.1096(3) 0.3997(11) 0.5402(4) 0.0276(17) Uani 1 1 d . .
H20A H 0.1202 0.2708 0.5137 0.044(14) Uiso 1 1 d GR .
H20B H 0.0673 0.3907 0.5667 0.044(14) Uiso 1 1 d GR .
H20C H 0.1419 0.4313 0.5832 0.044(14) Uiso 1 1 d GR .
C21 C 0.0278(3) 0.8497(12) 0.5042(5) 0.0362(19) Uani 1 1 d . .
H21A H 0.0257 0.9879 0.5254 0.027(11) Uiso 1 1 d GR .
H21B H 0.0014 0.7623 0.5398 0.027(11) Uiso 1 1 d GR .
H21C H 0.0117 0.8457 0.4462 0.027(11) Uiso 1 1 d GR .
C22 C 0.1258(4) 0.8156(14) 0.5940(5) 0.0322(19) Uani 1 1 d . .
H22A H 0.1706 0.7710 0.5952 0.045(14) Uiso 1 1 d GR .
H22B H 0.1012 0.7409 0.6362 0.045(14) Uiso 1 1 d GR .
H22C H 0.1238 0.9597 0.6067 0.045(14) Uiso 1 1 d GR .

loop_
_atom_site_aniso_label
_atom_site_aniso_U_11
_atom_site_aniso_U_22
_atom_site_aniso_U_33
_atom_site_aniso_U_23
_atom_site_aniso_U_13
_atom_site_aniso_U_12
O1 0.016(2) 0.030(3) 0.029(3) 0.000(2) 0.003(2) 0.002(2)
O2 0.024(3) 0.029(3) 0.028(3) 0.011(3) 0.008(2) -0.001(2)
O3 0.023(2) 0.022(3) 0.021(2) 0.003(2) 0.008(2) -0.001(2)
O4 0.031(3) 0.024(3) 0.021(3) 0.002(2) -0.002(2) 0.000(2)
N1 0.019(3) 0.021(3) 0.023(3) 0.000(2) -0.002(2) -0.002(2)
N2 0.021(3) 0.024(3) 0.019(3) 0.005(2) 0.001(2) -0.004(2)
B1 0.008(4) 0.022(5) 0.018(5) 0.000(3) -0.007(4) 0.000(3)
B2 0.017(5) 0.030(5) 0.010(5) -0.003(3) 0.000(4) -0.002(3)
C1 0.017(3) 0.026(3) 0.011(3) -0.001(3) -0.003(2) -0.002(3)
C2 0.018(3) 0.031(3) 0.014(4) -0.003(3) -0.002(3) -0.004(3)
C3 0.015(4) 0.022(4) 0.010(4) 0.001(3) -0.001(3) -0.002(2)
C4 0.017(3) 0.027(3) 0.016(3) -0.004(3) -0.005(2) -0.004(3)
C5 0.018(3) 0.024(3) 0.019(3) -0.002(3) 0.001(3) 0.003(3)
C6 0.024(4) 0.022(3) 0.027(4) 0.004(3) 0.001(3) -0.003(3)
C7 0.015(4) 0.026(5) 0.015(4) 0.004(3) 0.006(3) -0.001(3)
C8 0.022(4) 0.025(4) 0.028(4) -0.006(3) -0.001(3) 0.006(3)
C9 0.035(4) 0.049(6) 0.032(4) -0.007(4) 0.003(3) -0.010(4)
C10 0.029(4) 0.040(5) 0.047(5) 0.013(4) 0.014(4) 0.003(4)
C11 0.037(5) 0.050(6) 0.024(5) -0.004(4) 0.013(4) -0.008(4)
C12 0.022(4) 0.046(5) 0.055(6) 0.006(5) 0.018(4) 0.009(4)
C13 0.016(4) 0.023(4) 0.011(4) 0.001(3) -0.001(3) -0.001(2)
C14 0.016(3) 0.030(4) 0.012(3) 0.001(3) 0.000(2) 0.000(3)
C15 0.018(3) 0.027(4) 0.024(4) 0.002(3) -0.002(3) -0.001(3)
C16 0.018(3) 0.027(4) 0.027(4) 0.002(3) 0.000(3) 0.000(3)
C17 0.013(4) 0.025(4) 0.026(4) 0.008(3) 0.009(3) 0.000(3)
C18 0.013(3) 0.029(4) 0.022(3) 0.001(3) 0.001(3) -0.001(3)
C19 0.028(4) 0.046(5) 0.032(4) -0.005(4) 0.000(3) -0.013(3)
C20 0.034(4) 0.024(4) 0.025(4) 0.000(3) 0.003(3) -0.005(3)
C21 0.026(4) 0.038(5) 0.044(5) 0.008(4) 0.009(3) 0.002(3)
C22 0.035(5) 0.036(4) 0.025(4) -0.003(4) 0.004(3) 0.001(4)

loop_
_atom_type_symbol
_atom_type_description
_atom_type_scat_dispersion_real
_atom_type_scat_dispersion_imag
_atom_type_scat_source
C C 0.0030 0.0020 'International Tables Vol C Tables 4.2.6.8 and 6.1.1.4'
H H 0.0000 0.0000 'International Tables Vol C Tables 4.2.6.8 and 6.1.1.4'
B B 0.0010 0.0010 'International Tables Vol C Tables 4.2.6.8 and 6.1.1.4'
N N 0.0060 0.0030 'International Tables Vol C Tables 4.2.6.8 and 6.1.1.4'
O O 0.0110 0.0060 'International Tables Vol C Tables 4.2.6.8 and 6.1.1.4'

loop_
_geom_angle_atom_site_label_1
_geom_angle_atom_site_label_2
_geom_angle_atom_site_label_3
_geom_angle
B1 O1 C8 105.9(6)
B1 O2 C7 105.9(6)
B2 O3 C18 106.7(6)
B2 O4 C17 105.1(6)
C2 N1 C6 118.2(6)
C16 N2 C1 117.2(6)
O1 B1 O2 115.0(8)
O1 B1 C4 122.6(7)
O2 B1 C4 122.4(6)
O3 B2 O4 114.2(8)
O3 B2 C14 124.6(7)
O4 B2 C14 121.2(7)
N2 C1 C2 115.1(5)
N2 C1 C13 122.0(7)
C13 C1 C2 122.9(6)
N1 C2 C1 116.2(5)
N1 C2 C3 121.7(7)
C3 C2 C1 122.1(6)
C2 C3 H3 119.6
C4 C3 C2 120.8(7)
C4 C3 H3 119.6
C3 C4 B1 120.8(6)
C5 C4 B1 122.4(6)
C5 C4 C3 116.8(6)
C4 C5 H5 119.9
C4 C5 C6 120.1(6)
C6 C5 H5 119.9
N1 C6 C5 122.4(7)
N1 C6 H6 118.8
C5 C6 H6 118.8
O2 C7 C8 101.3(6)
O2 C7 C11 105.9(6)
O2 C7 C12 108.9(6)
C11 C7 C8 111.6(7)
C11 C7 C12 112.6(7)
C12 C7 C8 115.4(7)
O1 C8 C7 103.0(6)
O1 C8 C9 107.0(6)
O1 C8 C10 110.1(6)
C9 C8 C7 112.5(6)
C10 C8 C7 114.9(7)
C10 C8 C9 108.9(7)
C8 C9 H9A 109.5
C8 C9 H9B 109.4
C8 C9 H9C 109.5
H9A C9 H9B 109.5
H9A C9 H9C 109.5
H9B C9 H9C 109.5
C8 C10 H10A 109.5
C8 C10 H10B 109.5
C8 C10 H10C 109.4
H10A C10 H10B 109.5
H10A C10 H10C 109.5
H10B C10 H10C 109.5
C7 C11 H11A 109.4
C7 C11 H11B 109.6
C7 C11 H11C 109.4
H11A C11 H11B 109.5
H11A C11 H11C 109.5
H11B C11 H11C 109.5
C7 C12 H12A 109.4
C7 C12 H12B 109.6
C7 C12 H12C 109.4
H12A C12 H12B 109.5
H12A C12 H12C 109.5
H12B C12 H12C 109.5
C1 C13 H13 119.6
C1 C13 C14 120.9(7)
C14 C13 H13 119.6
C13 C14 B2 120.9(7)
C13 C14 C15 117.2(6)
C15 C14 B2 121.9(6)
C14 C15 H15 120.5
C16 C15 C14 118.9(7)
C16 C15 H15 120.5
N2 C16 C15 123.8(7)
N2 C16 H16 118.1
C15 C16 H16 118.1
O4 C17 C18 102.4(6)
O4 C17 C21 108.5(7)
O4 C17 C22 105.9(6)
C18 C17 C21 116.0(7)
C18 C17 C22 113.6(7)
C21 C17 C22 109.5(7)
O3 C18 C17 102.4(6)
O3 C18 C19 106.0(6)
O3 C18 C20 108.7(5)
C19 C18 C17 113.5(6)
C19 C18 C20 109.9(6)
C20 C18 C17 115.5(7)
C18 C19 H19A 109.4
C18 C19 H19B 109.5
C18 C19 H19C 109.5
H19A C19 H19B 109.5
H19A C19 H19C 109.5
H19B C19 H19C 109.5
C18 C20 H20A 109.3
C18 C20 H20B 109.6
C18 C20 H20C 109.5
H20A C20 H20B 109.5
H20A C20 H20C 109.5
H20B C20 H20C 109.5
C17 C21 H21A 109.4
C17 C21 H21B 109.4
C17 C21 H21C 109.6
H21A C21 H21B 109.5
H21A C21 H21C 109.5
H21B C21 H21C 109.5
C17 C22 H22A 109.6
C17 C22 H22B 109.4
C17 C22 H22C 109.4
H22A C22 H22B 109.5
H22A C22 H22C 109.5
H22B C22 H22C 109.5

loop_
_geom_bond_atom_site_label_1
_geom_bond_atom_site_label_2
_geom_bond_distance
O1 B1 1.362(9)
O1 C8 1.455(8)
O2 B1 1.367(10)
O2 C7 1.479(9)
O3 B2 1.347(10)
O3 C18 1.458(8)
O4 B2 1.370(11)
O4 C17 1.474(9)
N1 C2 1.338(10)
N1 C6 1.348(9)
N2 C1 1.346(10)
N2 C16 1.345(9)
B1 C4 1.571(11)
B2 C14 1.569(12)
C1 C2 1.493(7)
C1 C13 1.383(10)
C2 C3 1.391(11)
C3 H3 0.9500
C3 C4 1.386(10)
C4 C5 1.382(10)
C5 H5 0.9500
C5 C6 1.388(9)
C6 H6 0.9500
C7 C8 1.568(10)
C7 C11 1.499(13)
C7 C12 1.509(11)
C8 C9 1.523(10)
C8 C10 1.506(11)
C9 H9A 0.9800
C9 H9B 0.9800
C9 H9C 0.9800
C10 H10A 0.9798
C10 H10B 0.9800
C10 H10C 0.9801
C11 H11A 0.9800
C11 H11B 0.9801
C11 H11C 0.9800
C12 H12A 0.9800
C12 H12B 0.9800
C12 H12C 0.9800
C13 H13 0.9500
C13 C14 1.383(10)
C14 C15 1.393(10)
C15 H15 0.9500
C15 C16 1.383(9)
C16 H16 0.9500
C17 C18 1.528(11)
C17 C21 1.529(11)
C17 C22 1.536(12)
C18 C19 1.517(10)
C18 C20 1.523(11)
C19 H19A 0.9799
C19 H19B 0.9800
C19 H19C 0.9800
C20 H20A 0.9800
C20 H20B 0.9798
C20 H20C 0.9799
C21 H21A 0.9801
C21 H21B 0.9799
C21 H21C 0.9798
C22 H22A 0.9800
C22 H22B 0.9802
C22 H22C 0.9800
